data_1572576
loop_
_publ_author_name
'Luo, Jian-Bin'
'Wei, Jun-Hua'
'He, Zi-Lin'
'Chen, Jing-Hua'
'Peng, Qing-Peng'
'Zhang, Zhi-Zhong'
'Kuang, Dai-Bin'

_publ_section_title
;
 Bisphosphonium cation based metal halide glass scintillators with tunable
 melting points.
;
_journal_issue 39
_journal_name_full 'Chemical science'
_journal_page_first 16338
_journal_page_last 16346
_journal_paper_doi 10.1039/d4sc04229h
_journal_volume 15
_journal_year 2024
_chemical_formula_moiety 'Br4 Mn, C44 H42 F4 P2, C H4 O'
_chemical_formula_sum 'C45 H46 Br4 F4 Mn O P2'
_chemical_formula_weight 1115.34
_space_group_crystal_system monoclinic
_space_group_IT_number 9
_space_group_name_Hall 'C -2yc'
_space_group_name_H-M_alt 'C 1 c 1'
_atom_sites_solution_hydrogens geom
_atom_sites_solution_primary dual
_audit_creation_date 2024-02-27
_audit_creation_method
;
Olex2 1.5
(compiled 2023.08.24 svn.re1ec1418 for OlexSys, GUI svn.r6817)
;
_audit_update_record
;
2024-04-18 deposited with the CCDC.	2024-09-11 downloaded from the CCDC.
;
_cell_angle_alpha 90
_cell_angle_beta 95.412(2)
_cell_angle_gamma 90
_cell_formula_units_Z 4
_cell_length_a 11.8477(3)
_cell_length_b 19.6629(4)
_cell_length_c 19.6960(4)
_cell_measurement_reflns_used 19230
_cell_measurement_temperature 100.02(10)
_cell_measurement_theta_max 30.9530
_cell_measurement_theta_min 2.0850
_cell_volume 4567.93(18)
_computing_cell_refinement 'CrysAlisPro 1.171.43.94a (Rigaku OD, 2023)'
_computing_data_collection 'CrysAlisPro system (CCD 43.94a 64-bit (release 20-10-2023))'
_computing_data_reduction 'CrysAlisPro 1.171.43.94a (Rigaku OD, 2023)'
_computing_molecular_graphics 'Olex2 1.5 (Dolomanov et al., 2009)'
_computing_publication_material 'Olex2 1.5 (Dolomanov et al., 2009)'
_computing_structure_refinement 'SHELXL 2014/7 (Sheldrick, 2015)'
_computing_structure_solution 'SHELXT 2014/4 (Sheldrick, 2014)'
_diffrn_ambient_environment N~2~
_diffrn_ambient_temperature 100.02(10)
_diffrn_detector 'Hybrid Pixel Array Detector'
_diffrn_detector_area_resol_mean 10.0000
_diffrn_detector_type HyPix
_diffrn_measured_fraction_theta_full 1.000
_diffrn_measured_fraction_theta_max 0.877
_diffrn_measurement_details
;
List of Runs (angles in degrees, time in seconds):

  # Type    Start    End  Width  t~exp~   \w     \q     \k     \f   Frames
#--------------------------------------------------------------------------
  1  \w    -28.00  67.00   0.50    0.20    --   -5.52  73.00 -27.00  190
  2  \w    -77.00  17.00   0.50    0.20    --   -5.52 -73.00-156.00  188
  3  \w    -18.00  36.00   0.50    0.20    --    6.22 -99.00 -30.00  108
  4  \w    -18.00  28.00   0.50    0.20    --   -5.52 -99.00   0.00   92
  5  \w    -18.00  28.00   0.50    0.20    --   -5.52 -99.00  60.00   92
  6  \w    -19.00   6.00   0.50    0.20    --   -5.51  38.00  90.00   50
  7  \w    -13.00  25.00   0.50    0.20    --   -5.51 -99.00 -90.00   76
  8  \w     17.00  62.00   0.50    0.20    --   -5.51  38.00  90.00   90
  9  \w     -8.00  24.00   0.50    0.20    --    6.29 -99.00 -60.00   64
 10  \w      2.00  30.00   0.50    0.20    --    6.29 -77.00  60.00   56
 11  \w    -67.00 -38.00   0.50    0.20    --    6.29 -77.00  60.00   58
 12  \w    -18.00   7.00   0.50    0.20    --   -5.51 -99.00-180.00   50
 13  \w    -29.00  67.00   0.50    0.20    --   -5.51  77.00 150.00  192
;
_diffrn_measurement_device 'four-circle diffractometer'
_diffrn_measurement_device_type 'XtaLAB Synergy R, HyPix'
_diffrn_measurement_method '\w scans'
_diffrn_orient_matrix_type 'CrysAlisPro convention (1999,Acta A55,543-557)'
_diffrn_orient_matrix_UB_11 0.0053501000
_diffrn_orient_matrix_UB_12 0.0008506000
_diffrn_orient_matrix_UB_13 -0.0355576000
_diffrn_orient_matrix_UB_21 -0.0351406000
_diffrn_orient_matrix_UB_22 0.0292567000
_diffrn_orient_matrix_UB_23 -0.0031857000
_diffrn_orient_matrix_UB_31 0.0485129000
_diffrn_orient_matrix_UB_32 0.0210782000
_diffrn_orient_matrix_UB_33 0.0058394000
_diffrn_radiation_monochromator mirror
_diffrn_radiation_probe x-ray
_diffrn_radiation_type 'Mo K\a'
_diffrn_radiation_wavelength 0.71073
_diffrn_reflns_av_R_equivalents 0.0542
_diffrn_reflns_av_unetI/netI 0.0512
_diffrn_reflns_Laue_measured_fraction_full 1.000
_diffrn_reflns_Laue_measured_fraction_max 0.877
_diffrn_reflns_limit_h_max 16
_diffrn_reflns_limit_h_min -16
_diffrn_reflns_limit_k_max 27
_diffrn_reflns_limit_k_min -27
_diffrn_reflns_limit_l_max 24
_diffrn_reflns_limit_l_min -27
_diffrn_reflns_number 51135
_diffrn_reflns_point_group_measured_fraction_full 0.998
_diffrn_reflns_point_group_measured_fraction_max 0.812
_diffrn_reflns_theta_full 25.242
_diffrn_reflns_theta_max 30.710
_diffrn_reflns_theta_min 2.013
_diffrn_source 'micro-focus sealed X-ray tube'
_diffrn_source_type 'Mova (Mo) X-ray Source'
_exptl_absorpt_coefficient_mu 3.908
_exptl_absorpt_correction_T_max 1.00000
_exptl_absorpt_correction_T_min 0.67983
_exptl_absorpt_correction_type multi-scan
_exptl_absorpt_process_details
;
CrysAlisPro 1.171.43.94a (Rigaku Oxford Diffraction, 2023)
Empirical absorption correction using spherical harmonics,
implemented in SCALE3 ABSPACK scaling algorithm.
;
_exptl_crystal_colour colourless
_exptl_crystal_colour_primary colourless
_exptl_crystal_density_diffrn 1.622
_exptl_crystal_description block
_exptl_crystal_F_000 2220
_exptl_crystal_size_max 0.1
_exptl_crystal_size_mid 0.1
_exptl_crystal_size_min 0.1
_refine_diff_density_max 1.085
_refine_diff_density_min -0.517
_refine_diff_density_rms 0.103
_refine_ls_abs_structure_details
;
 Flack x determined using 4171 quotients [(I+)-(I-)]/[(I+)+(I-)]
 (Parsons, Flack and Wagner, Acta Cryst. B69 (2013) 249-259).
;
_refine_ls_abs_structure_Flack 0.004(4)
_refine_ls_extinction_method none
_refine_ls_goodness_of_fit_ref 1.046
_refine_ls_hydrogen_treatment constr
_refine_ls_matrix_type full
_refine_ls_number_parameters 516
_refine_ls_number_reflns 11535
_refine_ls_number_restraints 2
_refine_ls_restrained_S_all 1.046
_refine_ls_R_factor_all 0.0452
_refine_ls_R_factor_gt 0.0342
_refine_ls_shift/su_max 0.001
_refine_ls_shift/su_mean 0.000
_refine_ls_structure_factor_coef Fsqd
_refine_ls_weighting_details 'w=1/[\s^2^(Fo^2^)+(0.0327P)^2^+3.4090P] where P=(Fo^2^+2Fc^2^)/3'
_refine_ls_weighting_scheme calc
_refine_ls_wR_factor_gt 0.0707
_refine_ls_wR_factor_ref 0.0734
_reflns_Friedel_coverage 0.852
_reflns_Friedel_fraction_full 0.996
_reflns_Friedel_fraction_max 0.748
_reflns_number_gt 10023
_reflns_number_total 11535
_reflns_threshold_expression 'I > 2\s(I)'
_cod_data_source_file d4sc04229h2.cif
_cod_data_source_block 8808-3_auto
_cod_depositor_comments 'Adding full bibliography for 1572573--1572580.cif.'
_cod_database_code 1572576
_shelx_shelxl_version_number 2014/7
_chemical_oxdiff_formula CHONMnBr
_shelx_space_group_comment
;
The symmetry employed for this shelxl refinement is uniquely defined
by the following loop, which should always be used as a source of
symmetry information in preference to the above space-group names.
They are only intended as comments.
;
_shelx_estimated_absorpt_t_max 0.696
_shelx_estimated_absorpt_t_min 0.696
_olex2_refinement_description
;
1. Fixed Uiso
 At 1.2 times of:
  All C(H) groups, All C(H,H) groups
 At 1.5 times of:
  All C(H,H,H) groups, All O(H) groups
2.a Secondary CH2 refined with riding coordinates:
 C2(H2A,H2B), C38(H38A,H38B), C1(H1A,H1B), C19(H19A,H19B), C6(H6A,H6B), C3(H3A,
 H3B), C4(H4A,H4B), C5(H5A,H5B)
2.b Aromatic/amide H refined with riding coordinates:
 C28(H28), C8(H8), C11(H11), C10(H10), C29(H29), C14(H14), C15(H15), C30(H30),
 C37(H37), C16(H16), C12(H12), C18(H18), C9(H9), C31(H31), C17(H17), C34(H34),
 C44(H44), C35(H35), C27(H27), C36(H36), C33(H33), C24(H24), C25(H25), C42(H42),
  C23(H23), C43(H43)
2.c Idealised Me refined as rotating group:
 C(HA,HB,HC)
2.d Idealised tetrahedral OH refined as rotating group:
 O1(H1)
;
_olex2_submission_special_instructions 'No special instructions were received'
_oxdiff_exptl_absorpt_empirical_details
;
Empirical correction (ABSPACK) includes:
- Absorption correction using spherical harmonics
- Frame scaling
;
_oxdiff_exptl_absorpt_empirical_full_max 1.737
_oxdiff_exptl_absorpt_empirical_full_min 0.731

loop_
_space_group_symop_operation_xyz
'x, y, z'
'x, -y, z+1/2'
'x+1/2, y+1/2, z'
'x+1/2, -y+1/2, z+1/2'

loop_
_atom_site_label
_atom_site_type_symbol
_atom_site_fract_x
_atom_site_fract_y
_atom_site_fract_z
_atom_site_U_iso_or_equiv
_atom_site_adp_type
_atom_site_occupancy
_atom_site_site_symmetry_order
_atom_site_calc_flag
_atom_site_refinement_flags_posn
_atom_site_refinement_flags_adp
_atom_site_refinement_flags_occupancy
_atom_site_disorder_assembly
_atom_site_disorder_group
Br3 Br 0.33531(4) 0.84184(2) 0.23020(3) 0.02149(11) Uani 1 1 d . . . . .
Br1 Br 0.32760(4) 0.66359(2) 0.33795(2) 0.02127(11) Uani 1 1 d . . . . .
Br4 Br 0.39474(4) 0.66401(3) 0.13666(2) 0.02285(11) Uani 1 1 d . . . . .
Br2 Br 0.06948(4) 0.70274(3) 0.19730(3) 0.02478(12) Uani 1 1 d . . . . .
Mn1 Mn 0.27833(6) 0.71802(4) 0.22332(4) 0.01714(15) Uani 1 1 d . . . . .
P2 P 0.47089(10) 0.54921(6) 0.75854(6) 0.0172(2) Uani 1 1 d . . . . .
P1 P 0.60549(11) 0.81747(6) 0.43495(7) 0.0163(2) Uani 1 1 d . . . . .
F3 F 0.7186(3) 0.4771(2) 0.7042(2) 0.0503(10) Uani 1 1 d . . . . .
F2 F 0.3455(3) 0.7252(2) 0.49836(19) 0.0444(9) Uani 1 1 d . . . . .
F1 F 0.2399(4) 0.7580(3) 0.6054(2) 0.0648(12) Uani 1 1 d . . . . .
C28 C 0.1476(4) 0.4898(3) 0.6974(3) 0.0235(11) Uani 1 1 d . . . . .
H28 H 0.1062 0.4487 0.6897 0.028 Uiso 1 1 calc R U . . .
C8 C 0.6100(4) 0.7520(3) 0.3092(2) 0.0203(10) Uani 1 1 d . . . . .
H8 H 0.5303 0.7587 0.3027 0.024 Uiso 1 1 calc R U . . .
C11 C 0.8432(4) 0.7321(3) 0.3285(3) 0.0244(11) Uani 1 1 d . . . . .
H11 H 0.9228 0.7248 0.3346 0.029 Uiso 1 1 calc R U . . .
C10 C 0.7810(4) 0.7080(3) 0.2704(3) 0.0234(11) Uani 1 1 d . . . . .
H10 H 0.8184 0.6846 0.2367 0.028 Uiso 1 1 calc R U . . .
C2 C 0.6148(4) 0.6939(2) 0.5018(3) 0.0226(10) Uani 1 1 d . . . . .
H2A H 0.5521 0.6871 0.4655 0.027 Uiso 1 1 calc R U . . .
H2B H 0.6833 0.6713 0.4873 0.027 Uiso 1 1 calc R U . . .
C29 C 0.0943(4) 0.5524(3) 0.6845(3) 0.0239(11) Uani 1 1 d . . . . .
H29 H 0.0164 0.5537 0.6678 0.029 Uiso 1 1 calc R U . . .
C14 C 0.6447(4) 0.9463(2) 0.3885(3) 0.0203(10) Uani 1 1 d . . . . .
H14 H 0.6206 0.9283 0.3447 0.024 Uiso 1 1 calc R U . . .
C38 C 0.5201(4) 0.4629(2) 0.7702(3) 0.0230(10) Uani 1 1 d . . . . .
H38A H 0.4687 0.4381 0.7984 0.028 Uiso 1 1 calc R U . . .
H38B H 0.5168 0.4402 0.7252 0.028 Uiso 1 1 calc R U . . .
C15 C 0.6726(4) 1.0142(3) 0.3954(3) 0.0244(11) Uani 1 1 d . . . . .
H15 H 0.6682 1.0429 0.3564 0.029 Uiso 1 1 calc R U . . .
C30 C 0.1531(4) 0.6122(3) 0.6958(3) 0.0248(11) Uani 1 1 d . . . . .
H30 H 0.1158 0.6544 0.6869 0.030 Uiso 1 1 calc R U . . .
F4 F 0.9273(4) 0.4696(2) 0.7643(3) 0.0688(13) Uani 1 1 d . . . . .
C1 C 0.6376(4) 0.7702(2) 0.5120(2) 0.0207(10) Uani 1 1 d . . . . .
H1A H 0.7184 0.7770 0.5285 0.025 Uiso 1 1 calc R U . . .
H1B H 0.5911 0.7876 0.5474 0.025 Uiso 1 1 calc R U . . .
C37 C 0.4528(4) 0.5689(3) 0.8949(3) 0.0259(11) Uani 1 1 d . . . . .
H37 H 0.4037 0.5307 0.8914 0.031 Uiso 1 1 calc R U . . .
C19 C 0.4531(4) 0.8187(3) 0.4147(3) 0.0218(10) Uani 1 1 d . . . . .
H19A H 0.4335 0.8511 0.3770 0.026 Uiso 1 1 calc R U . . .
H19B H 0.4270 0.7729 0.3992 0.026 Uiso 1 1 calc R U . . .
C16 C 0.7072(5) 1.0406(3) 0.4593(3) 0.0269(11) Uani 1 1 d . . . . .
H16 H 0.7269 1.0873 0.4640 0.032 Uiso 1 1 calc R U . . .
C32 C 0.5010(4) 0.5933(3) 0.8373(2) 0.0193(10) Uani 1 1 d . . . . .
C12 C 0.7895(4) 0.7667(3) 0.3777(3) 0.0214(10) Uani 1 1 d . . . . .
H12 H 0.8319 0.7834 0.4176 0.026 Uiso 1 1 calc R U . . .
C18 C 0.6853(4) 0.9304(3) 0.5100(3) 0.0245(11) Uani 1 1 d . . . . .
H18 H 0.6891 0.9018 0.5490 0.029 Uiso 1 1 calc R U . . .
C26 C 0.3222(4) 0.5491(2) 0.7332(2) 0.0185(10) Uani 1 1 d . . . . .
C7 C 0.6722(4) 0.7769(2) 0.3678(2) 0.0182(10) Uani 1 1 d . . . . .
C13 C 0.6517(4) 0.9041(3) 0.4454(2) 0.0186(10) Uani 1 1 d . . . . .
C9 C 0.6648(4) 0.7176(3) 0.2608(3) 0.0221(10) Uani 1 1 d . . . . .
H9 H 0.6229 0.7005 0.2210 0.027 Uiso 1 1 calc R U . . .
C31 C 0.2672(4) 0.6110(2) 0.7200(3) 0.0221(10) Uani 1 1 d . . . . .
H31 H 0.3077 0.6524 0.7276 0.027 Uiso 1 1 calc R U . . .
C6 C 0.5396(4) 0.5898(2) 0.6921(2) 0.0199(10) Uani 1 1 d . . . . .
H6A H 0.5217 0.6390 0.6916 0.024 Uiso 1 1 calc R U . . .
H6B H 0.6227 0.5847 0.7016 0.024 Uiso 1 1 calc R U . . .
C17 C 0.7132(5) 0.9990(3) 0.5165(3) 0.0278(12) Uani 1 1 d . . . . .
H17 H 0.7364 1.0174 0.5602 0.033 Uiso 1 1 calc R U . . .
O1 O 0.3695(5) 0.8819(4) 0.0651(3) 0.0722(17) Uani 1 1 d . . . . .
H1 H 0.3594 0.8699 0.1050 0.108 Uiso 1 1 calc R U . . .
C34 C 0.5964(5) 0.6813(3) 0.9059(3) 0.0312(13) Uani 1 1 d . . . . .
H34 H 0.6450 0.7199 0.9099 0.037 Uiso 1 1 calc R U . . .
C3 C 0.5835(4) 0.6623(2) 0.5681(3) 0.0221(10) Uani 1 1 d . . . . .
H3A H 0.6421 0.6748 0.6051 0.027 Uiso 1 1 calc R U . . .
H3B H 0.5107 0.6820 0.5794 0.027 Uiso 1 1 calc R U . . .
C44 C 0.6552(5) 0.4454(3) 0.8778(4) 0.0424(17) Uani 1 1 d . . . . .
H44 H 0.5924 0.4395 0.9039 0.051 Uiso 1 1 calc R U . . .
C21 C 0.3427(5) 0.7885(3) 0.5145(3) 0.0325(14) Uani 1 1 d . . . . .
C39 C 0.6401(4) 0.4587(3) 0.8042(3) 0.0296(13) Uani 1 1 d . . . . .
C4 C 0.5721(5) 0.5853(3) 0.5660(3) 0.0290(12) Uani 1 1 d . . . . .
H4A H 0.6485 0.5645 0.5718 0.035 Uiso 1 1 calc R U . . .
H4B H 0.5353 0.5713 0.5210 0.035 Uiso 1 1 calc R U . . .
C35 C 0.5478(5) 0.6571(3) 0.9625(3) 0.0343(13) Uani 1 1 d . . . . .
H35 H 0.5633 0.6793 1.0052 0.041 Uiso 1 1 calc R U . . .
C5 C 0.5020(5) 0.5593(3) 0.6223(3) 0.0253(11) Uani 1 1 d . . . . .
H5A H 0.4212 0.5705 0.6100 0.030 Uiso 1 1 calc R U . . .
H5B H 0.5087 0.5091 0.6251 0.030 Uiso 1 1 calc R U . . .
C27 C 0.2618(4) 0.4880(2) 0.7216(2) 0.0200(10) Uani 1 1 d . . . . .
H27 H 0.2988 0.4456 0.7303 0.024 Uiso 1 1 calc R U . . .
C36 C 0.4776(5) 0.6014(3) 0.9576(3) 0.0310(13) Uani 1 1 d . . . . .
H36 H 0.4458 0.5849 0.9970 0.037 Uiso 1 1 calc R U . . .
C33 C 0.5737(4) 0.6489(3) 0.8429(3) 0.0255(11) Uani 1 1 d . . . . .
H33 H 0.6077 0.6649 0.8041 0.031 Uiso 1 1 calc R U . . .
C24 C 0.3263(6) 0.9222(4) 0.5541(4) 0.0500(18) Uani 1 1 d . . . . .
H24 H 0.3206 0.9683 0.5678 0.060 Uiso 1 1 calc R U . . .
C20 C 0.3927(4) 0.8392(3) 0.4759(3) 0.0293(12) Uani 1 1 d . . . . .
C25 C 0.3842(5) 0.9058(4) 0.4957(4) 0.0450(17) Uani 1 1 d . . . . .
H25 H 0.4168 0.9409 0.4707 0.054 Uiso 1 1 calc R U . . .
C22 C 0.2872(5) 0.8060(4) 0.5713(3) 0.0444(17) Uani 1 1 d . . . . .
C42 C 0.8561(6) 0.4500(3) 0.8707(4) 0.0454(17) Uani 1 1 d . . . . .
H42 H 0.9305 0.4475 0.8932 0.054 Uiso 1 1 calc R U . . .
C40 C 0.7311(5) 0.4675(3) 0.7699(3) 0.0383(14) Uani 1 1 d . . . . .
C23 C 0.2788(6) 0.8720(4) 0.5905(4) 0.054(2) Uani 1 1 d . . . . .
H23 H 0.2402 0.8833 0.6291 0.065 Uiso 1 1 calc R U . . .
C41 C 0.8443(6) 0.4616(3) 0.8029(4) 0.0484(18) Uani 1 1 d . . . . .
C43 C 0.7682(6) 0.4419(4) 0.9077(4) 0.0514(18) Uani 1 1 d . . . . .
H43 H 0.7820 0.4336 0.9552 0.062 Uiso 1 1 calc R U . . .
C C 0.4575(7) 0.8384(4) 0.0386(4) 0.059(2) Uani 1 1 d . . . . .
HA H 0.4654 0.8503 -0.0090 0.089 Uiso 1 1 calc R U . . .
HB H 0.4352 0.7905 0.0414 0.089 Uiso 1 1 calc R U . . .
HC H 0.5300 0.8455 0.0659 0.089 Uiso 1 1 calc R U . . .

loop_
_atom_site_aniso_label
_atom_site_aniso_U_11
_atom_site_aniso_U_22
_atom_site_aniso_U_33
_atom_site_aniso_U_23
_atom_site_aniso_U_13
_atom_site_aniso_U_12
Br3 0.0197(3) 0.0169(2) 0.0273(3) 0.0033(2) -0.0007(2) -0.00078(18)
Br1 0.0300(3) 0.0164(2) 0.0175(2) 0.00015(19) 0.00276(19) -0.0030(2)
Br4 0.0222(2) 0.0286(3) 0.0180(2) -0.0011(2) 0.00319(18) 0.0027(2)
Br2 0.0167(2) 0.0257(3) 0.0319(3) 0.0020(2) 0.00249(19) -0.00170(19)
Mn1 0.0165(3) 0.0170(4) 0.0179(4) 0.0007(3) 0.0020(3) -0.0007(3)
P2 0.0182(6) 0.0166(6) 0.0166(6) 0.0014(5) 0.0007(5) -0.0016(5)
P1 0.0175(6) 0.0169(6) 0.0143(6) 0.0009(5) 0.0003(4) -0.0022(5)
F3 0.050(2) 0.050(2) 0.054(3) -0.0096(19) 0.0192(19) 0.0061(18)
F2 0.042(2) 0.056(3) 0.037(2) 0.0024(18) 0.0131(16) -0.0032(18)
F1 0.058(3) 0.094(4) 0.046(2) 0.005(2) 0.024(2) -0.002(2)
C28 0.021(3) 0.026(3) 0.024(3) 0.000(2) 0.0010(19) -0.003(2)
C8 0.018(2) 0.024(3) 0.018(3) 0.002(2) 0.0000(19) -0.0041(19)
C11 0.018(3) 0.029(3) 0.027(3) 0.003(2) 0.003(2) 0.001(2)
C10 0.027(3) 0.020(3) 0.024(3) -0.001(2) 0.008(2) -0.001(2)
C2 0.029(3) 0.019(3) 0.019(3) 0.002(2) 0.002(2) -0.001(2)
C29 0.020(3) 0.030(3) 0.020(3) -0.002(2) -0.0006(19) 0.002(2)
C14 0.024(3) 0.020(2) 0.017(2) 0.0003(19) 0.0046(19) 0.0007(19)
C38 0.025(3) 0.013(2) 0.031(3) 0.002(2) 0.001(2) -0.0002(19)
C15 0.026(3) 0.024(3) 0.025(3) 0.005(2) 0.010(2) -0.002(2)
C30 0.028(3) 0.022(3) 0.024(3) -0.002(2) 0.000(2) 0.006(2)
F4 0.052(3) 0.066(3) 0.094(4) 0.006(3) 0.037(2) 0.008(2)
C1 0.022(3) 0.025(3) 0.015(2) 0.001(2) 0.0003(18) -0.003(2)
C37 0.025(3) 0.032(3) 0.021(3) 0.001(2) 0.004(2) 0.001(2)
C19 0.017(2) 0.028(3) 0.020(3) -0.003(2) 0.0008(19) 0.0011(19)
C16 0.029(3) 0.019(3) 0.033(3) -0.004(2) 0.007(2) -0.005(2)
C32 0.018(2) 0.023(3) 0.016(2) -0.0004(19) -0.0009(19) 0.0018(19)
C12 0.020(2) 0.023(3) 0.021(3) -0.0008(19) -0.0007(19) 0.0002(19)
C18 0.025(3) 0.029(3) 0.020(3) 0.001(2) 0.001(2) -0.002(2)
C26 0.018(2) 0.024(2) 0.014(2) -0.002(2) 0.0022(18) -0.0011(18)
C7 0.021(2) 0.015(2) 0.019(2) 0.0021(18) 0.0005(18) 0.0000(18)
C13 0.016(2) 0.019(2) 0.020(3) -0.0030(19) 0.0016(18) -0.0022(18)
C9 0.022(3) 0.026(3) 0.018(2) -0.003(2) 0.0031(19) -0.003(2)
C31 0.027(3) 0.016(2) 0.023(3) -0.002(2) 0.000(2) 0.001(2)
C6 0.027(3) 0.018(2) 0.015(2) 0.0012(18) 0.0002(19) -0.0042(19)
C17 0.033(3) 0.029(3) 0.021(3) -0.007(2) 0.002(2) -0.010(2)
O1 0.061(4) 0.106(5) 0.049(3) 0.020(3) 0.004(3) -0.012(3)
C34 0.025(3) 0.039(3) 0.028(3) -0.012(2) -0.004(2) 0.003(2)
C3 0.027(3) 0.018(3) 0.022(3) 0.003(2) 0.006(2) -0.002(2)
C44 0.038(3) 0.020(3) 0.062(4) -0.006(3) -0.032(3) 0.010(2)
C21 0.021(3) 0.062(4) 0.015(3) -0.005(3) 0.001(2) 0.004(3)
C39 0.020(3) 0.015(3) 0.052(4) 0.003(2) -0.003(2) -0.0013(19)
C4 0.047(3) 0.021(3) 0.020(3) -0.003(2) 0.009(2) -0.007(2)
C35 0.027(3) 0.050(4) 0.025(3) -0.010(3) -0.003(2) 0.007(3)
C5 0.036(3) 0.025(3) 0.015(2) -0.002(2) 0.002(2) -0.011(2)
C27 0.023(3) 0.019(2) 0.018(2) 0.0032(19) 0.0051(19) 0.0003(19)
C36 0.026(3) 0.048(4) 0.019(3) 0.001(2) 0.004(2) 0.009(3)
C33 0.021(3) 0.028(3) 0.027(3) 0.000(2) 0.000(2) 0.001(2)
C24 0.053(4) 0.052(5) 0.045(4) -0.020(3) 0.000(3) 0.013(3)
C20 0.020(3) 0.042(3) 0.025(3) -0.009(2) -0.003(2) 0.004(2)
C25 0.034(3) 0.053(4) 0.047(4) -0.017(3) -0.004(3) 0.015(3)
C22 0.028(3) 0.076(5) 0.029(3) 0.005(3) 0.004(3) 0.006(3)
C42 0.040(4) 0.037(4) 0.060(5) 0.008(3) 0.006(3) 0.004(3)
C40 0.042(4) 0.029(3) 0.044(4) 0.004(3) 0.007(3) 0.004(3)
C23 0.037(4) 0.079(6) 0.048(4) -0.013(4) 0.005(3) 0.016(4)
C41 0.034(4) 0.037(4) 0.078(6) -0.007(3) 0.025(3) -0.011(3)
C43 0.051(4) 0.043(4) 0.059(5) 0.011(3) -0.003(4) -0.007(3)
C 0.069(6) 0.062(5) 0.044(4) 0.006(4) -0.008(4) -0.002(4)

loop_
_atom_type_symbol
_atom_type_description
_atom_type_scat_dispersion_real
_atom_type_scat_dispersion_imag
_atom_type_scat_source
C C 0.0033 0.0016 'International Tables Vol C Tables 4.2.6.8 and 6.1.1.4'
H H 0.0000 0.0000 'International Tables Vol C Tables 4.2.6.8 and 6.1.1.4'
Br Br -0.2901 2.4595 'International Tables Vol C Tables 4.2.6.8 and 6.1.1.4'
F F 0.0171 0.0103 'International Tables Vol C Tables 4.2.6.8 and 6.1.1.4'
Mn Mn 0.3368 0.7283 'International Tables Vol C Tables 4.2.6.8 and 6.1.1.4'
O O 0.0106 0.0060 'International Tables Vol C Tables 4.2.6.8 and 6.1.1.4'
P P 0.1023 0.0942 'International Tables Vol C Tables 4.2.6.8 and 6.1.1.4'

loop_
_geom_angle_atom_site_label_1
_geom_angle_atom_site_label_2
_geom_angle_atom_site_label_3
_geom_angle
_geom_angle_site_symmetry_1
_geom_angle_site_symmetry_3
_geom_angle_publ_flag
Br3 Mn1 Br4 106.32(3) . . ?
Br1 Mn1 Br3 108.87(3) . . ?
Br1 Mn1 Br4 109.39(3) . . ?
Br2 Mn1 Br3 112.43(3) . . ?
Br2 Mn1 Br1 105.92(3) . . ?
Br2 Mn1 Br4 113.84(3) . . ?
C32 P2 C38 108.1(2) . . ?
C32 P2 C26 110.8(2) . . ?
C32 P2 C6 110.6(2) . . ?
C26 P2 C38 109.5(2) . . ?
C26 P2 C6 107.5(2) . . ?
C6 P2 C38 110.4(3) . . ?
C1 P1 C19 108.7(2) . . ?
C1 P1 C7 108.8(2) . . ?
C1 P1 C13 110.9(2) . . ?
C7 P1 C19 110.1(2) . . ?
C7 P1 C13 110.9(2) . . ?
C13 P1 C19 107.4(2) . . ?
C29 C28 H28 120.2 . . ?
C27 C28 H28 120.2 . . ?
C27 C28 C29 119.6(5) . . ?
C7 C8 H8 120.2 . . ?
C9 C8 H8 120.2 . . ?
C9 C8 C7 119.7(5) . . ?
C10 C11 H11 120.0 . . ?
C10 C11 C12 120.1(5) . . ?
C12 C11 H11 120.0 . . ?
C11 C10 H10 119.6 . . ?
C9 C10 C11 120.7(5) . . ?
C9 C10 H10 119.6 . . ?
H2A C2 H2B 108.2 . . ?
C1 C2 H2A 109.7 . . ?
C1 C2 H2B 109.7 . . ?
C3 C2 H2A 109.7 . . ?
C3 C2 H2B 109.7 . . ?
C3 C2 C1 109.9(4) . . ?
C28 C29 H29 119.6 . . ?
C30 C29 C28 120.7(5) . . ?
C30 C29 H29 119.6 . . ?
C15 C14 H14 119.9 . . ?
C15 C14 C13 120.2(5) . . ?
C13 C14 H14 119.9 . . ?
P2 C38 H38A 109.1 . . ?
P2 C38 H38B 109.1 . . ?
H38A C38 H38B 107.8 . . ?
C39 C38 P2 112.7(4) . . ?
C39 C38 H38A 109.1 . . ?
C39 C38 H38B 109.1 . . ?
C14 C15 H15 120.0 . . ?
C14 C15 C16 119.9(5) . . ?
C16 C15 H15 120.0 . . ?
C29 C30 H30 119.9 . . ?
C29 C30 C31 120.2(5) . . ?
C31 C30 H30 119.9 . . ?
P1 C1 H1A 109.2 . . ?
P1 C1 H1B 109.2 . . ?
C2 C1 P1 112.1(3) . . ?
C2 C1 H1A 109.2 . . ?
C2 C1 H1B 109.2 . . ?
H1A C1 H1B 107.9 . . ?
C32 C37 H37 120.3 . . ?
C36 C37 H37 120.3 . . ?
C36 C37 C32 119.5(5) . . ?
P1 C19 H19A 109.3 . . ?
P1 C19 H19B 109.3 . . ?
H19A C19 H19B 108.0 . . ?
C20 C19 P1 111.4(3) . . ?
C20 C19 H19A 109.3 . . ?
C20 C19 H19B 109.3 . . ?
C15 C16 H16 119.9 . . ?
C17 C16 C15 120.2(5) . . ?
C17 C16 H16 119.9 . . ?
C37 C32 P2 118.3(4) . . ?
C33 C32 P2 121.6(4) . . ?
C33 C32 C37 120.0(5) . . ?
C11 C12 H12 120.4 . . ?
C11 C12 C7 119.2(5) . . ?
C7 C12 H12 120.4 . . ?
C13 C18 H18 120.4 . . ?
C17 C18 H18 120.4 . . ?
C17 C18 C13 119.2(5) . . ?
C31 C26 P2 118.9(4) . . ?
C31 C26 C27 119.6(4) . . ?
C27 C26 P2 121.3(4) . . ?
C8 C7 P1 122.0(4) . . ?
C8 C7 C12 120.3(5) . . ?
C12 C7 P1 117.5(4) . . ?
C14 C13 P1 118.6(4) . . ?
C14 C13 C18 120.3(5) . . ?
C18 C13 P1 121.0(4) . . ?
C8 C9 C10 120.0(5) . . ?
C8 C9 H9 120.0 . . ?
C10 C9 H9 120.0 . . ?
C30 C31 C26 120.1(5) . . ?
C30 C31 H31 120.0 . . ?
C26 C31 H31 120.0 . . ?
P2 C6 H6A 109.3 . . ?
P2 C6 H6B 109.3 . . ?
H6A C6 H6B 108.0 . . ?
C5 C6 P2 111.6(3) . . ?
C5 C6 H6A 109.3 . . ?
C5 C6 H6B 109.3 . . ?
C16 C17 C18 120.2(5) . . ?
C16 C17 H17 119.9 . . ?
C18 C17 H17 119.9 . . ?
C O1 H1 109.5 . . ?
C35 C34 H34 120.1 . . ?
C35 C34 C33 119.8(6) . . ?
C33 C34 H34 120.1 . . ?
C2 C3 H3A 108.7 . . ?
C2 C3 H3B 108.7 . . ?
H3A C3 H3B 107.6 . . ?
C4 C3 C2 114.3(4) . . ?
C4 C3 H3A 108.7 . . ?
C4 C3 H3B 108.7 . . ?
C39 C44 H44 121.9 . . ?
C43 C44 H44 121.9 . . ?
C43 C44 C39 116.3(7) . . ?
F2 C21 C20 121.7(5) . . ?
F2 C21 C22 117.6(6) . . ?
C22 C21 C20 120.7(6) . . ?
C44 C39 C38 117.9(5) . . ?
C40 C39 C38 122.5(6) . . ?
C40 C39 C44 119.6(5) . . ?
C3 C4 H4A 109.3 . . ?
C3 C4 H4B 109.3 . . ?
C3 C4 C5 111.5(4) . . ?
H4A C4 H4B 108.0 . . ?
C5 C4 H4A 109.3 . . ?
C5 C4 H4B 109.3 . . ?
C34 C35 H35 119.6 . . ?
C36 C35 C34 120.8(5) . . ?
C36 C35 H35 119.6 . . ?
C6 C5 C4 112.8(4) . . ?
C6 C5 H5A 109.0 . . ?
C6 C5 H5B 109.0 . . ?
C4 C5 H5A 109.0 . . ?
C4 C5 H5B 109.0 . . ?
H5A C5 H5B 107.8 . . ?
C28 C27 C26 119.8(5) . . ?
C28 C27 H27 120.1 . . ?
C26 C27 H27 120.1 . . ?
C37 C36 H36 119.9 . . ?
C35 C36 C37 120.1(5) . . ?
C35 C36 H36 119.9 . . ?
C32 C33 C34 119.7(5) . . ?
C32 C33 H33 120.2 . . ?
C34 C33 H33 120.2 . . ?
C25 C24 H24 119.7 . . ?
C23 C24 H24 119.7 . . ?
C23 C24 C25 120.6(7) . . ?
C21 C20 C19 119.6(5) . . ?
C25 C20 C19 122.2(6) . . ?
C25 C20 C21 118.2(6) . . ?
C24 C25 H25 120.1 . . ?
C20 C25 C24 119.8(7) . . ?
C20 C25 H25 120.1 . . ?
F1 C22 C21 119.3(7) . . ?
F1 C22 C23 119.8(6) . . ?
C23 C22 C21 120.8(7) . . ?
C41 C42 H42 118.4 . . ?
C43 C42 H42 118.4 . . ?
C43 C42 C41 123.1(7) . . ?
F3 C40 C39 120.0(6) . . ?
F3 C40 C41 118.3(6) . . ?
C39 C40 C41 121.6(6) . . ?
C24 C23 H23 120.1 . . ?
C22 C23 C24 119.8(7) . . ?
C22 C23 H23 120.1 . . ?
F4 C41 C42 125.5(7) . . ?
F4 C41 C40 116.7(7) . . ?
C42 C41 C40 117.8(6) . . ?
C44 C43 H43 119.2 . . ?
C42 C43 C44 121.6(7) . . ?
C42 C43 H43 119.2 . . ?
O1 C HA 109.5 . . ?
O1 C HB 109.5 . . ?
O1 C HC 109.5 . . ?
HA C HB 109.5 . . ?
HA C HC 109.5 . . ?
HB C HC 109.5 . . ?

loop_
_geom_bond_atom_site_label_1
_geom_bond_atom_site_label_2
_geom_bond_distance
_geom_bond_site_symmetry_2
_geom_bond_publ_flag
Br3 Mn1 2.5267(8) . ?
Br1 Mn1 2.5170(9) . ?
Br4 Mn1 2.5273(9) . ?
Br2 Mn1 2.4973(8) . ?
P2 C38 1.802(5) . ?
P2 C32 1.783(5) . ?
P2 C26 1.785(5) . ?
P2 C6 1.792(5) . ?
P1 C1 1.791(5) . ?
P1 C19 1.813(5) . ?
P1 C7 1.791(5) . ?
P1 C13 1.795(5) . ?
F3 C40 1.302(7) . ?
F2 C21 1.287(7) . ?
F1 C22 1.315(8) . ?
C28 H28 0.9500 . ?
C28 C29 1.396(7) . ?
C28 C27 1.392(7) . ?
C8 H8 0.9500 . ?
C8 C7 1.397(7) . ?
C8 C9 1.381(7) . ?
C11 H11 0.9500 . ?
C11 C10 1.385(7) . ?
C11 C12 1.387(7) . ?
C10 H10 0.9500 . ?
C10 C9 1.384(7) . ?
C2 H2A 0.9900 . ?
C2 H2B 0.9900 . ?
C2 C1 1.534(7) . ?
C2 C3 1.523(7) . ?
C29 H29 0.9500 . ?
C29 C30 1.373(7) . ?
C14 H14 0.9500 . ?
C14 C15 1.380(7) . ?
C14 C13 1.391(7) . ?
C38 H38A 0.9900 . ?
C38 H38B 0.9900 . ?
C38 C39 1.516(7) . ?
C15 H15 0.9500 . ?
C15 C16 1.388(8) . ?
C30 H30 0.9500 . ?
C30 C31 1.391(7) . ?
F4 C41 1.308(8) . ?
C1 H1A 0.9900 . ?
C1 H1B 0.9900 . ?
C37 H37 0.9500 . ?
C37 C32 1.403(7) . ?
C37 C36 1.396(8) . ?
C19 H19A 0.9900 . ?
C19 H19B 0.9900 . ?
C19 C20 1.513(7) . ?
C16 H16 0.9500 . ?
C16 C17 1.388(8) . ?
C32 C33 1.390(7) . ?
C12 H12 0.9500 . ?
C12 C7 1.400(7) . ?
C18 H18 0.9500 . ?
C18 C13 1.395(7) . ?
C18 C17 1.391(8) . ?
C26 C31 1.393(7) . ?
C26 C27 1.406(7) . ?
C9 H9 0.9500 . ?
C31 H31 0.9500 . ?
C6 H6A 0.9900 . ?
C6 H6B 0.9900 . ?
C6 C5 1.528(7) . ?
C17 H17 0.9500 . ?
O1 H1 0.8400 . ?
O1 C 1.481(10) . ?
C34 H34 0.9500 . ?
C34 C35 1.387(9) . ?
C34 C33 1.398(8) . ?
C3 H3A 0.9900 . ?
C3 H3B 0.9900 . ?
C3 C4 1.519(7) . ?
C44 H44 0.9500 . ?
C44 C39 1.467(9) . ?
C44 C43 1.413(9) . ?
C21 C20 1.416(9) . ?
C21 C22 1.393(8) . ?
C39 C40 1.336(9) . ?
C4 H4A 0.9900 . ?
C4 H4B 0.9900 . ?
C4 C5 1.534(7) . ?
C35 H35 0.9500 . ?
C35 C36 1.373(9) . ?
C5 H5A 0.9900 . ?
C5 H5B 0.9900 . ?
C27 H27 0.9500 . ?
C36 H36 0.9500 . ?
C33 H33 0.9500 . ?
C24 H24 0.9500 . ?
C24 C25 1.430(10) . ?
C24 C23 1.373(11) . ?
C20 C25 1.374(9) . ?
C25 H25 0.9500 . ?
C22 C23 1.357(11) . ?
C42 H42 0.9500 . ?
C42 C41 1.349(10) . ?
C42 C43 1.336(10) . ?
C40 C41 1.438(10) . ?
C23 H23 0.9500 . ?
C43 H43 0.9500 . ?
C HA 0.9800 . ?
C HB 0.9800 . ?
C HC 0.9800 . ?

loop_
_geom_torsion_atom_site_label_1
_geom_torsion_atom_site_label_2
_geom_torsion_atom_site_label_3
_geom_torsion_atom_site_label_4
_geom_torsion
_geom_torsion_site_symmetry_1
_geom_torsion_site_symmetry_2
_geom_torsion_site_symmetry_3
_geom_torsion_site_symmetry_4
_geom_torsion_publ_flag
P2 C38 C39 C44 98.6(5) . . . . ?
P2 C38 C39 C40 -80.6(6) . . . . ?
P2 C32 C33 C34 -178.9(4) . . . . ?
P2 C26 C31 C30 175.6(4) . . . . ?
P2 C26 C27 C28 -175.6(4) . . . . ?
P2 C6 C5 C4 -171.3(4) . . . . ?
P1 C19 C20 C21 -100.8(5) . . . . ?
P1 C19 C20 C25 79.3(6) . . . . ?
F3 C40 C41 F4 3.2(9) . . . . ?
F3 C40 C41 C42 -178.4(6) . . . . ?
F2 C21 C20 C19 -1.2(8) . . . . ?
F2 C21 C20 C25 178.8(5) . . . . ?
F2 C21 C22 F1 -0.4(9) . . . . ?
F2 C21 C22 C23 -178.6(6) . . . . ?
F1 C22 C23 C24 -178.7(6) . . . . ?
C28 C29 C30 C31 0.2(8) . . . . ?
C11 C10 C9 C8 0.6(8) . . . . ?
C11 C12 C7 P1 176.4(4) . . . . ?
C11 C12 C7 C8 0.4(7) . . . . ?
C10 C11 C12 C7 0.0(8) . . . . ?
C2 C3 C4 C5 -160.0(5) . . . . ?
C29 C28 C27 C26 0.4(7) . . . . ?
C29 C30 C31 C26 -0.2(8) . . . . ?
C14 C15 C16 C17 -0.4(8) . . . . ?
C38 P2 C32 C37 -59.8(4) . . . . ?
C38 P2 C32 C33 117.8(4) . . . . ?
C38 P2 C26 C31 -178.7(4) . . . . ?
C38 P2 C26 C27 -3.4(5) . . . . ?
C38 P2 C6 C5 68.4(4) . . . . ?
C38 C39 C40 F3 -3.2(9) . . . . ?
C38 C39 C40 C41 -178.3(5) . . . . ?
C15 C14 C13 P1 175.9(4) . . . . ?
C15 C14 C13 C18 1.0(7) . . . . ?
C15 C16 C17 C18 0.5(8) . . . . ?
C1 P1 C19 C20 49.3(5) . . . . ?
C1 P1 C7 C8 119.9(4) . . . . ?
C1 P1 C7 C12 -56.0(4) . . . . ?
C1 P1 C13 C14 173.1(4) . . . . ?
C1 P1 C13 C18 -12.1(5) . . . . ?
C1 C2 C3 C4 -173.4(5) . . . . ?
C37 C32 C33 C34 -1.4(8) . . . . ?
C19 P1 C1 C2 70.3(4) . . . . ?
C19 P1 C7 C8 0.9(5) . . . . ?
C19 P1 C7 C12 -175.0(4) . . . . ?
C19 P1 C13 C14 -68.2(4) . . . . ?
C19 P1 C13 C18 106.6(4) . . . . ?
C19 C20 C25 C24 -179.9(5) . . . . ?
C32 P2 C38 C39 -48.5(5) . . . . ?
C32 P2 C26 C31 62.2(5) . . . . ?
C32 P2 C26 C27 -122.5(4) . . . . ?
C32 P2 C6 C5 -172.0(4) . . . . ?
C32 C37 C36 C35 0.6(8) . . . . ?
C12 C11 C10 C9 -0.5(8) . . . . ?
C26 P2 C38 C39 -169.3(4) . . . . ?
C26 P2 C32 C37 60.2(5) . . . . ?
C26 P2 C32 C33 -122.2(4) . . . . ?
C26 P2 C6 C5 -50.9(4) . . . . ?
C7 P1 C1 C2 -49.6(4) . . . . ?
C7 P1 C19 C20 168.3(4) . . . . ?
C7 P1 C13 C14 52.1(4) . . . . ?
C7 P1 C13 C18 -133.1(4) . . . . ?
C7 C8 C9 C10 -0.1(8) . . . . ?
C13 P1 C1 C2 -171.8(3) . . . . ?
C13 P1 C19 C20 -70.8(4) . . . . ?
C13 P1 C7 C8 -117.8(4) . . . . ?
C13 P1 C7 C12 66.3(4) . . . . ?
C13 C14 C15 C16 -0.4(8) . . . . ?
C13 C18 C17 C16 0.2(8) . . . . ?
C9 C8 C7 P1 -176.2(4) . . . . ?
C9 C8 C7 C12 -0.4(7) . . . . ?
C31 C26 C27 C28 -0.3(7) . . . . ?
C6 P2 C38 C39 72.5(4) . . . . ?
C6 P2 C32 C37 179.3(4) . . . . ?
C6 P2 C32 C33 -3.1(5) . . . . ?
C6 P2 C26 C31 -58.7(5) . . . . ?
C6 P2 C26 C27 116.6(4) . . . . ?
C17 C18 C13 P1 -175.7(4) . . . . ?
C17 C18 C13 C14 -0.9(7) . . . . ?
C34 C35 C36 C37 -1.0(9) . . . . ?
C3 C2 C1 P1 -150.9(4) . . . . ?
C3 C4 C5 C6 -48.0(7) . . . . ?
C44 C39 C40 F3 177.7(5) . . . . ?
C44 C39 C40 C41 2.5(9) . . . . ?
C21 C20 C25 C24 0.2(9) . . . . ?
C21 C22 C23 C24 -0.5(10) . . . . ?
C39 C44 C43 C42 -0.3(10) . . . . ?
C39 C40 C41 F4 178.5(6) . . . . ?
C39 C40 C41 C42 -3.1(10) . . . . ?
C35 C34 C33 C32 1.0(8) . . . . ?
C27 C28 C29 C30 -0.3(8) . . . . ?
C27 C26 C31 C30 0.2(7) . . . . ?
C36 C37 C32 P2 178.2(4) . . . . ?
C36 C37 C32 C33 0.6(8) . . . . ?
C33 C34 C35 C36 0.1(8) . . . . ?
C20 C21 C22 F1 178.8(5) . . . . ?
C20 C21 C22 C23 0.6(9) . . . . ?
C25 C24 C23 C22 0.3(11) . . . . ?
C22 C21 C20 C19 179.6(5) . . . . ?
C22 C21 C20 C25 -0.4(8) . . . . ?
C23 C24 C25 C20 -0.1(10) . . . . ?
C41 C42 C43 C44 -0.4(11) . . . . ?
C43 C44 C39 C38 180.0(5) . . . . ?
C43 C44 C39 C40 -0.8(8) . . . . ?
C43 C42 C41 F4 -179.7(7) . . . . ?
C43 C42 C41 C40 2.0(11) . . . . ?
